data_1531514
loop_
_publ_author_name
'Hoistad Strauss, L.'
'Delp, C.M.'

_publ_section_title
;
 Crystal structure of Sm As S
;
_journal_name_full 'Journal of Alloys Compd.'
_journal_page_first 143
_journal_page_last 145
_journal_volume 353
_journal_year 2003
_chemical_formula_sum 'As S Sm'
_chemical_name_systematic 'Sm As S'
_space_group_IT_number 62
_symmetry_space_group_name_Hall '-P 2ac 2n'
_symmetry_space_group_name_H-M 'P n m a'
_cell_angle_alpha 90
_cell_angle_beta 90
_cell_angle_gamma 90
_cell_formula_units_Z 4
_cell_length_a 17.1134
_cell_length_b 3.8544
_cell_length_c 3.9063
_cell_volume 257.667
_citation_journal_id_ASTM JALCEU
_cod_data_source_file HoistadStrauss_JALCEU_2003_1366.cif
_cod_data_source_block As1S1Sm1
_cod_original_cell_volume 257.6669
_cod_original_formula_sum 'As1 S1 Sm1'
_cod_database_code 1531514

loop_
_symmetry_equiv_pos_as_xyz
x,y,z
-x+1/2,-y,z+1/2
x+1/2,-y+1/2,-z+1/2
-x,y+1/2,-z
-x,-y,-z
x-1/2,y,-z-1/2
-x-1/2,y-1/2,z-1/2
x,-y-1/2,z

loop_
_atom_site_label
_atom_site_type_symbol
_atom_site_fract_x
_atom_site_fract_y
_atom_site_fract_z
_atom_site_occupancy
_atom_site_U_iso_or_equiv
Sm1 Sm 0.35431 0.25 0.23588 1 0.0
As1 As 0.49875 0.25 0.78565 1 0.0
S1 S 0.18609 0.25 0.26366 1 0.0
